data_4071517
loop_
_publ_author_name
'Vicente, Jos\'e'
'Chicote, Mar\'ia Teresa'
'Mart\'inez-Mart\'inez, Antonio Jes\'us'
'Jones, Peter G.'
'Bautista, Delia'

_publ_section_title
;
 New Palladacycles Containing Terdentate [C,N,O]n&#x2212;(n= 0, 1, 2) or
 Tetradentate [N,C,O,N&#x2032;]n&#x2212;(n= 1, 2) Ligands. The First
 1,2-Dihydroquinazoline-4-yl Complexes
;
_journal_issue 13
_journal_name_full Organometallics
_journal_page_first 3254
_journal_paper_doi 10.1021/om800205g
_journal_volume 27
_journal_year 2008
_chemical_formula_sum 'C49 H58 F6 N4 O10 Pd2 S2'
_chemical_formula_weight 1253.91
_chemical_name_systematic
;
 ?
;
_space_group_IT_number 14
_symmetry_cell_setting monoclinic
_symmetry_space_group_name_Hall '-P 2yn'
_symmetry_space_group_name_H-M 'P 1 21/n 1'
_atom_sites_solution_hydrogens geom
_atom_sites_solution_primary direct
_atom_sites_solution_secondary difmap
_audit_creation_method SHELXL-97
_cell_angle_alpha 90.00
_cell_angle_beta 93.788(4)
_cell_angle_gamma 90.00
_cell_formula_units_Z 4
_cell_length_a 15.7388(11)
_cell_length_b 20.4783(12)
_cell_length_c 16.6344(11)
_cell_measurement_reflns_used 9610
_cell_measurement_temperature 133(2)
_cell_measurement_theta_max 29.93
_cell_measurement_theta_min 2.37
_cell_volume 5349.6(6)
_computing_cell_refinement 'Bruker SAINT'
_computing_data_collection 'Bruker SMART'
_computing_data_reduction 'Bruker SAINT'
_computing_molecular_graphics 'Siemens XP'
_computing_publication_material SHELXL-97
_computing_structure_refinement 'SHELXL-97 (Sheldrick, 1997)'
_computing_structure_solution 'SHELXS-97 (Sheldrick, 1990)'
_diffrn_ambient_temperature 133(2)
_diffrn_detector_area_resol_mean 8.192
_diffrn_measured_fraction_theta_full 1.000
_diffrn_measured_fraction_theta_max 1.000
_diffrn_measurement_device_type 'Bruker SMART 1000 CCD area detector'
_diffrn_measurement_method 'phi and omega scans'
_diffrn_radiation_monochromator graphite
_diffrn_radiation_source 'fine-focus sealed tube'
_diffrn_radiation_type MoK\a
_diffrn_radiation_wavelength 0.71073
_diffrn_reflns_av_R_equivalents 0.0582
_diffrn_reflns_av_sigmaI/netI 0.0444
_diffrn_reflns_limit_h_max 22
_diffrn_reflns_limit_h_min -22
_diffrn_reflns_limit_k_max 29
_diffrn_reflns_limit_k_min -29
_diffrn_reflns_limit_l_max 23
_diffrn_reflns_limit_l_min -23
_diffrn_reflns_number 126390
_diffrn_reflns_theta_full 30.00
_diffrn_reflns_theta_max 30.51
_diffrn_reflns_theta_min 1.58
_exptl_absorpt_coefficient_mu 0.830
_exptl_absorpt_correction_T_max 0.9070
_exptl_absorpt_correction_T_min 0.7512
_exptl_absorpt_correction_type multi-scan
_exptl_absorpt_process_details SADABS
_exptl_crystal_colour colourless
_exptl_crystal_density_diffrn 1.557
_exptl_crystal_density_meas ?
_exptl_crystal_density_method 'not measured'
_exptl_crystal_description tablet
_exptl_crystal_F_000 2552
_exptl_crystal_size_max 0.30
_exptl_crystal_size_mid 0.25
_exptl_crystal_size_min 0.12
_refine_diff_density_max 1.051
_refine_diff_density_min -0.659
_refine_diff_density_rms 0.115
_refine_ls_extinction_method none
_refine_ls_goodness_of_fit_ref 1.055
_refine_ls_hydrogen_treatment 'rigid methyls (except ether methyls), others riding'
_refine_ls_matrix_type full
_refine_ls_number_parameters 668
_refine_ls_number_reflns 16337
_refine_ls_number_restraints 55
_refine_ls_restrained_S_all 1.055
_refine_ls_R_factor_all 0.0716
_refine_ls_R_factor_gt 0.0380
_refine_ls_shift/su_max 0.001
_refine_ls_shift/su_mean 0.000
_refine_ls_structure_factor_coef Fsqd
_refine_ls_weighting_details 'calc w=1/[\s^2^(Fo^2^)+(0.0278P)^2^+9.9953P] where P=(Fo^2^+2Fc^2^)/3'
_refine_ls_weighting_scheme calc
_refine_ls_wR_factor_gt 0.0771
_refine_ls_wR_factor_ref 0.0907
_reflns_number_gt 11648
_reflns_number_total 16337
_reflns_threshold_expression >2sigma(I)
_cod_data_source_file om800205g-file008.cif
_cod_data_source_block tutri
_cod_depositor_comments
;
The following automatic conversions were performed:

'_symmetry_cell_setting' value 'Monoclinic' changed to 'monoclinic'
according to /home/saulius/struct/CIF-dictionaries/cif_core.dic
dictionary named 'cif_core.dic' version 2.4.1 from 2010-06-29.

Automatic conversion script
Id: cif_fix_values 1715 2011-07-08 13:25:40Z adriana 

The following automatic conversions were performed:

'_exptl_crystal_density_meas' value 'not measured' was changed to '?'
- the value is perceived as not measured.

Automatic conversion script
Id: cif_fix_values 3008 2015-01-20 13:52:24Z robertas 
;
_cod_original_sg_symbol_H-M 'P 21/n'
_cod_database_code 4071517

loop_
_symmetry_equiv_pos_as_xyz
'x, y, z'
'-x+1/2, y+1/2, -z+1/2'
'-x, -y, -z'
'x-1/2, -y-1/2, z-1/2'

loop_
_atom_site_label
_atom_site_type_symbol
_atom_site_fract_x
_atom_site_fract_y
_atom_site_fract_z
_atom_site_U_iso_or_equiv
_atom_site_adp_type
_atom_site_occupancy
_atom_site_symmetry_multiplicity
_atom_site_calc_flag
_atom_site_refinement_flags
Pd1 Pd 0.209435(12) 0.375380(10) 0.240960(11) 0.01460(5) Uani 1 1 d .
Pd2 Pd 0.366692(12) 0.488438(10) 0.206162(11) 0.01491(5) Uani 1 1 d .
C1 C 0.38469(16) 0.41704(12) 0.28233(14) 0.0157(5) Uani 1 1 d .
C2 C 0.24527(16) 0.39222(12) 0.13374(15) 0.0153(5) Uani 1 1 d .
C3 C 0.44930(19) 0.62609(15) 0.39290(17) 0.0260(6) Uani 1 1 d .
H3A H 0.4627 0.5917 0.4327 0.031 Uiso 1 1 calc R
H3B H 0.4046 0.6544 0.4120 0.031 Uiso 1 1 calc R
H3C H 0.5005 0.6521 0.3854 0.031 Uiso 1 1 calc R
C4 C 0.41888(17) 0.59569(13) 0.31437(16) 0.0193(5) Uani 1 1 d .
C5 C 0.35963(18) 0.63714(14) 0.26050(17) 0.0229(6) Uani 1 1 d .
H5A H 0.3006 0.6279 0.2745 0.027 Uiso 1 1 calc R
H5B H 0.3714 0.6835 0.2740 0.027 Uiso 1 1 calc R
C6 C 0.36273(16) 0.62954(14) 0.17048(16) 0.0200(5) Uani 1 1 d .
C7 C 0.36260(19) 0.69040(14) 0.12167(19) 0.0275(6) Uani 1 1 d .
H7A H 0.3562 0.6793 0.0643 0.033 Uiso 1 1 calc R
H7B H 0.4164 0.7137 0.1330 0.033 Uiso 1 1 calc R
H7C H 0.3151 0.7183 0.1355 0.033 Uiso 1 1 calc R
C8 C -0.05956(17) 0.39198(14) 0.15914(17) 0.0234(6) Uani 1 1 d .
H8A H -0.0497 0.3947 0.1017 0.028 Uiso 1 1 calc R
H8B H -0.0907 0.4308 0.1751 0.028 Uiso 1 1 calc R
H8C H -0.0931 0.3528 0.1692 0.028 Uiso 1 1 calc R
C9 C 0.02424(17) 0.38835(13) 0.20723(15) 0.0185(5) Uani 1 1 d .
C10 C 0.02354(17) 0.41316(15) 0.29244(16) 0.0241(6) Uani 1 1 d .
H10A H 0.0423 0.4593 0.2926 0.029 Uiso 1 1 calc R
H10B H -0.0362 0.4128 0.3077 0.029 Uiso 1 1 calc R
C11 C 0.07636(17) 0.37807(13) 0.35715(15) 0.0199(5) Uani 1 1 d .
C12 C 0.0384(2) 0.37049(17) 0.43626(18) 0.0324(7) Uani 1 1 d .
H12A H -0.0084 0.3389 0.4310 0.039 Uiso 1 1 calc R
H12B H 0.0166 0.4127 0.4534 0.039 Uiso 1 1 calc R
H12C H 0.0820 0.3549 0.4765 0.039 Uiso 1 1 calc R
C21 C 0.46828(16) 0.42664(13) 0.32876(15) 0.0184(5) Uani 1 1 d .
C22 C 0.49277(16) 0.49229(13) 0.33526(15) 0.0186(5) Uani 1 1 d .
C23 C 0.57042(18) 0.51018(15) 0.37329(17) 0.0240(6) Uani 1 1 d .
H23 H 0.5872 0.5547 0.3764 0.029 Uiso 1 1 calc R
C24 C 0.62317(18) 0.46144(16) 0.40679(18) 0.0282(6) Uani 1 1 d .
H24 H 0.6759 0.4730 0.4342 0.034 Uiso 1 1 calc R
C25 C 0.59982(18) 0.39643(16) 0.40072(18) 0.0272(6) Uani 1 1 d .
H25 H 0.6369 0.3638 0.4235 0.033 Uiso 1 1 calc R
C26 C 0.52230(17) 0.37830(14) 0.36141(16) 0.0220(5) Uani 1 1 d .
H26 H 0.5066 0.3336 0.3570 0.026 Uiso 1 1 calc R
C31 C 0.34258(16) 0.31803(13) 0.34976(15) 0.0171(5) Uani 1 1 d .
C32 C 0.35844(17) 0.25710(14) 0.31623(17) 0.0221(6) Uani 1 1 d .
C33 C 0.36238(19) 0.20329(15) 0.3673(2) 0.0296(7) Uani 1 1 d .
H33 H 0.3723 0.1612 0.3459 0.036 Uiso 1 1 calc R
C34 C 0.35207(19) 0.21010(16) 0.44866(19) 0.0304(7) Uani 1 1 d .
H34 H 0.3546 0.1728 0.4827 0.037 Uiso 1 1 calc R
C35 C 0.33811(18) 0.27133(15) 0.48072(17) 0.0258(6) Uani 1 1 d .
H35 H 0.3321 0.2756 0.5369 0.031 Uiso 1 1 calc R
C36 C 0.33271(17) 0.32675(14) 0.43215(16) 0.0206(5) Uani 1 1 d .
C37 C 0.3711(2) 0.25011(16) 0.22689(19) 0.0322(7) Uani 1 1 d .
H37A H 0.3802 0.2040 0.2141 0.039 Uiso 1 1 calc R
H37B H 0.4208 0.2757 0.2133 0.039 Uiso 1 1 calc R
H37C H 0.3204 0.2661 0.1956 0.039 Uiso 1 1 calc R
C38 C 0.3165(2) 0.39282(15) 0.46711(17) 0.0274(6) Uani 1 1 d .
H38A H 0.3669 0.4204 0.4629 0.033 Uiso 1 1 calc R
H38B H 0.3046 0.3881 0.5239 0.033 Uiso 1 1 calc R
H38C H 0.2676 0.4131 0.4374 0.033 Uiso 1 1 calc R
C41 C 0.18758(16) 0.35603(13) 0.07457(15) 0.0167(5) Uani 1 1 d .
C42 C 0.10675(16) 0.34310(13) 0.10246(15) 0.0160(5) Uani 1 1 d .
C43 C 0.04887(17) 0.30297(13) 0.05910(16) 0.0201(5) Uani 1 1 d .
H43 H -0.0049 0.2933 0.0790 0.024 Uiso 1 1 calc R
C44 C 0.07136(17) 0.27736(14) -0.01389(17) 0.0220(6) Uani 1 1 d .
H44 H 0.0323 0.2501 -0.0441 0.026 Uiso 1 1 calc R
C45 C 0.14981(18) 0.29101(14) -0.04329(17) 0.0230(6) Uani 1 1 d .
H45 H 0.1637 0.2734 -0.0936 0.028 Uiso 1 1 calc R
C46 C 0.20836(17) 0.33039(14) 0.00061(16) 0.0205(5) Uani 1 1 d .
H46 H 0.2621 0.3397 -0.0197 0.025 Uiso 1 1 calc R
C51 C 0.32274(17) 0.45037(13) 0.03645(15) 0.0183(5) Uani 1 1 d .
C52 C 0.26587(18) 0.49090(14) -0.00813(17) 0.0236(6) Uani 1 1 d .
C53 C 0.2852(2) 0.50637(17) -0.08634(19) 0.0357(8) Uani 1 1 d .
H53 H 0.2473 0.5331 -0.1187 0.043 Uiso 1 1 calc R
C54 C 0.3587(2) 0.48348(18) -0.11754(19) 0.0404(8) Uani 1 1 d .
H54 H 0.3703 0.4942 -0.1713 0.049 Uiso 1 1 calc R
C55 C 0.4151(2) 0.44537(17) -0.07177(19) 0.0350(8) Uani 1 1 d .
H55 H 0.4659 0.4306 -0.0937 0.042 Uiso 1 1 calc R
C56 C 0.39810(18) 0.42821(14) 0.00686(17) 0.0239(6) Uani 1 1 d .
C57 C 0.18747(19) 0.51722(16) 0.02703(19) 0.0303(7) Uani 1 1 d .
H57A H 0.1470 0.4816 0.0335 0.036 Uiso 1 1 calc R
H57B H 0.1613 0.5504 -0.0091 0.036 Uiso 1 1 calc R
H57C H 0.2030 0.5369 0.0797 0.036 Uiso 1 1 calc R
C58 C 0.45894(19) 0.38543(17) 0.0571(2) 0.0339(7) Uani 1 1 d .
H58A H 0.4748 0.4072 0.1083 0.041 Uiso 1 1 calc R
H58B H 0.5101 0.3776 0.0279 0.041 Uiso 1 1 calc R
H58C H 0.4314 0.3436 0.0675 0.041 Uiso 1 1 calc R
O1 O 0.36101(12) 0.57598(9) 0.13688(11) 0.0211(4) Uani 1 1 d .
O2 O 0.14923(12) 0.35789(10) 0.34965(11) 0.0208(4) Uani 1 1 d .
N1 N 0.32995(13) 0.37222(10) 0.29414(12) 0.0157(4) Uani 1 1 d .
N2 N 0.30446(13) 0.43305(11) 0.11812(12) 0.0159(4) Uani 1 1 d .
N3 N 0.43503(13) 0.53689(11) 0.29318(13) 0.0172(4) Uani 1 1 d .
N4 N 0.09493(13) 0.36973(11) 0.18058(12) 0.0165(4) Uani 1 1 d .
S1 S 0.57791(5) 0.71987(4) 0.24421(4) 0.02521(15) Uani 1 1 d .
O3 O 0.62938(16) 0.73224(13) 0.31718(13) 0.0415(6) Uani 1 1 d .
O4 O 0.54846(15) 0.65385(11) 0.23232(15) 0.0375(5) Uani 1 1 d .
O5 O 0.51415(14) 0.76907(12) 0.22440(15) 0.0387(6) Uani 1 1 d .
C98 C 0.6515(2) 0.73008(17) 0.16570(19) 0.0333(7) Uani 1 1 d .
F1 F 0.61258(15) 0.72154(11) 0.09287(11) 0.0485(5) Uani 1 1 d .
F2 F 0.71487(13) 0.68736(13) 0.17391(14) 0.0547(6) Uani 1 1 d .
F3 F 0.68486(16) 0.78993(12) 0.16720(14) 0.0614(7) Uani 1 1 d .
S2 S 0.18828(5) 0.55669(4) 0.38157(5) 0.02792(16) Uani 1 1 d .
O6 O 0.17041(16) 0.58100(13) 0.30098(13) 0.0397(6) Uani 1 1 d .
O7 O 0.27660(15) 0.54291(12) 0.40207(14) 0.0384(6) Uani 1 1 d .
O8 O 0.12899(17) 0.50944(13) 0.40850(17) 0.0503(7) Uani 1 1 d .
C99 C 0.1700(2) 0.62743(16) 0.44419(18) 0.0308(7) Uani 1 1 d .
F4 F 0.17971(15) 0.61256(11) 0.52266(11) 0.0496(6) Uani 1 1 d .
F5 F 0.09228(13) 0.65212(11) 0.43059(13) 0.0489(6) Uani 1 1 d .
F6 F 0.22557(14) 0.67543(10) 0.43109(13) 0.0466(5) Uani 1 1 d .
O100 O -0.09091(18) 0.54140(14) 0.23264(18) 0.0532(7) Uani 1 1 d U
C101 C -0.1627(6) 0.5240(3) 0.3502(6) 0.159(4) Uani 1 1 d U
H10Q H -0.2000 0.5470 0.3856 0.191 Uiso 1 1 calc R
H10R H -0.1113 0.5093 0.3815 0.191 Uiso 1 1 calc R
H10S H -0.1928 0.4861 0.3263 0.191 Uiso 1 1 calc R
C102 C -0.1406(6) 0.5648(3) 0.2910(5) 0.135(3) Uani 1 1 d U
H10D H -0.1105 0.6025 0.3170 0.162 Uiso 1 1 calc R
H10E H -0.1938 0.5818 0.2636 0.162 Uiso 1 1 calc R
C103 C -0.0603(5) 0.5855(3) 0.1791(4) 0.118(3) Uani 1 1 d U
H10F H -0.0265 0.6187 0.2103 0.142 Uiso 1 1 calc R
H10G H -0.1096 0.6082 0.1515 0.142 Uiso 1 1 calc R
C104 C -0.0099(3) 0.5602(2) 0.1200(3) 0.0649(13) Uani 1 1 d U
H10H H 0.0089 0.5958 0.0861 0.078 Uiso 1 1 calc R
H10I H -0.0433 0.5288 0.0865 0.078 Uiso 1 1 calc R
H10J H 0.0400 0.5382 0.1460 0.078 Uiso 1 1 calc R
O101 O 0.59989(19) 0.25778(14) 0.25688(17) 0.0544(7) Uani 1 1 d U
C105 C 0.6292(2) 0.27560(19) 0.1955(2) 0.0430(9) Uani 1 1 d U
C106 C 0.6786(3) 0.3373(2) 0.1900(3) 0.0684(13) Uani 1 1 d U
H10K H 0.6501 0.3660 0.1496 0.082 Uiso 1 1 calc R
H10L H 0.7361 0.3272 0.1744 0.082 Uiso 1 1 calc R
H10M H 0.6822 0.3592 0.2425 0.082 Uiso 1 1 calc R
C107 C 0.6158(4) 0.2365(3) 0.1197(3) 0.0797(16) Uani 1 1 d U
H10N H 0.5784 0.1994 0.1291 0.096 Uiso 1 1 calc R
H10O H 0.6708 0.2204 0.1035 0.096 Uiso 1 1 calc R
H10P H 0.5895 0.2641 0.0768 0.096 Uiso 1 1 calc R

loop_
_atom_site_aniso_label
_atom_site_aniso_U_11
_atom_site_aniso_U_22
_atom_site_aniso_U_33
_atom_site_aniso_U_23
_atom_site_aniso_U_13
_atom_site_aniso_U_12
Pd1 0.01488(9) 0.01575(10) 0.01290(8) 0.00039(7) -0.00123(6) -0.00140(7)
Pd2 0.01610(9) 0.01384(9) 0.01445(9) -0.00035(7) -0.00164(7) -0.00195(7)
C1 0.0182(12) 0.0153(13) 0.0131(11) -0.0036(9) -0.0020(9) 0.0007(9)
C2 0.0161(11) 0.0151(12) 0.0145(11) -0.0010(9) -0.0012(9) 0.0011(9)
C3 0.0326(15) 0.0238(15) 0.0215(13) -0.0072(11) 0.0023(11) -0.0045(12)
C4 0.0205(13) 0.0178(13) 0.0196(12) -0.0030(10) 0.0022(10) -0.0064(10)
C5 0.0251(14) 0.0184(14) 0.0252(14) -0.0061(11) 0.0017(11) -0.0005(11)
C6 0.0142(11) 0.0195(14) 0.0257(13) 0.0035(11) -0.0021(10) -0.0011(10)
C7 0.0275(15) 0.0214(15) 0.0330(16) 0.0063(12) -0.0026(12) -0.0013(12)
C8 0.0173(12) 0.0256(15) 0.0265(14) -0.0004(11) -0.0040(10) 0.0025(11)
C9 0.0195(12) 0.0181(14) 0.0176(12) 0.0036(10) -0.0017(10) 0.0001(10)
C10 0.0197(13) 0.0338(17) 0.0190(13) -0.0033(11) 0.0023(10) 0.0066(11)
C11 0.0250(13) 0.0191(14) 0.0159(12) -0.0004(10) 0.0044(10) -0.0045(11)
C12 0.0361(17) 0.041(2) 0.0206(14) 0.0049(13) 0.0072(12) -0.0018(14)
C21 0.0194(12) 0.0199(14) 0.0155(11) -0.0020(10) -0.0012(9) -0.0021(10)
C22 0.0196(12) 0.0196(13) 0.0163(12) -0.0018(10) -0.0005(9) -0.0027(10)
C23 0.0236(14) 0.0230(15) 0.0242(13) -0.0026(11) -0.0068(11) -0.0066(11)
C24 0.0206(14) 0.0343(18) 0.0281(15) -0.0018(13) -0.0094(11) -0.0033(12)
C25 0.0200(13) 0.0312(16) 0.0292(15) 0.0022(12) -0.0073(11) 0.0023(12)
C26 0.0216(13) 0.0191(14) 0.0245(13) 0.0020(11) -0.0035(10) -0.0032(11)
C31 0.0158(12) 0.0161(13) 0.0190(12) 0.0027(10) -0.0029(9) -0.0017(9)
C32 0.0178(12) 0.0191(14) 0.0286(14) -0.0015(11) -0.0050(11) -0.0011(10)
C33 0.0248(15) 0.0157(15) 0.0473(19) 0.0012(13) -0.0053(13) 0.0010(11)
C34 0.0238(14) 0.0274(17) 0.0385(17) 0.0176(13) -0.0098(12) -0.0024(12)
C35 0.0215(13) 0.0324(17) 0.0226(13) 0.0095(12) -0.0043(11) -0.0024(12)
C36 0.0185(12) 0.0244(15) 0.0183(12) 0.0001(10) -0.0040(10) -0.0007(10)
C37 0.0322(16) 0.0259(17) 0.0387(17) -0.0195(13) 0.0034(13) 0.0024(13)
C38 0.0308(15) 0.0309(17) 0.0201(13) -0.0059(12) -0.0012(11) -0.0010(12)
C41 0.0171(12) 0.0155(13) 0.0173(12) -0.0004(9) -0.0015(9) -0.0017(9)
C42 0.0161(12) 0.0165(13) 0.0152(11) 0.0005(9) -0.0019(9) -0.0001(9)
C43 0.0178(12) 0.0188(14) 0.0232(13) 0.0014(10) -0.0016(10) -0.0023(10)
C44 0.0220(13) 0.0176(14) 0.0254(13) -0.0054(11) -0.0056(11) -0.0045(10)
C45 0.0269(14) 0.0219(15) 0.0198(13) -0.0056(11) -0.0018(11) -0.0027(11)
C46 0.0187(12) 0.0222(14) 0.0209(13) -0.0028(10) 0.0033(10) -0.0029(10)
C51 0.0219(13) 0.0163(13) 0.0163(12) -0.0012(10) -0.0008(10) -0.0059(10)
C52 0.0260(14) 0.0222(14) 0.0218(13) 0.0023(11) -0.0048(11) -0.0048(11)
C53 0.047(2) 0.0341(19) 0.0248(15) 0.0090(13) -0.0048(14) -0.0072(15)
C54 0.057(2) 0.045(2) 0.0198(14) 0.0055(14) 0.0077(14) -0.0121(18)
C55 0.0366(18) 0.040(2) 0.0303(16) -0.0085(14) 0.0155(14) -0.0110(15)
C56 0.0237(14) 0.0246(15) 0.0239(14) -0.0046(11) 0.0051(11) -0.0050(11)
C57 0.0285(15) 0.0271(17) 0.0340(16) 0.0048(13) -0.0077(12) 0.0053(12)
C58 0.0233(15) 0.041(2) 0.0378(17) -0.0022(14) 0.0064(13) 0.0073(13)
O1 0.0241(10) 0.0176(10) 0.0213(9) 0.0006(7) -0.0001(7) -0.0023(8)
O2 0.0220(10) 0.0244(11) 0.0158(9) 0.0025(7) 0.0005(7) -0.0012(8)
N1 0.0182(10) 0.0141(11) 0.0144(10) -0.0015(8) -0.0027(8) 0.0000(8)
N2 0.0150(10) 0.0176(11) 0.0147(10) 0.0000(8) -0.0016(8) -0.0005(8)
N3 0.0160(10) 0.0181(11) 0.0173(10) 0.0000(8) -0.0017(8) -0.0031(8)
N4 0.0169(10) 0.0178(11) 0.0147(10) -0.0001(8) 0.0003(8) -0.0021(8)
S1 0.0243(3) 0.0285(4) 0.0234(3) -0.0040(3) 0.0057(3) -0.0014(3)
O3 0.0475(14) 0.0533(16) 0.0228(11) -0.0023(11) -0.0035(10) 0.0011(12)
O4 0.0382(13) 0.0300(13) 0.0460(14) -0.0035(10) 0.0151(11) -0.0074(10)
O5 0.0307(12) 0.0361(14) 0.0483(14) -0.0167(11) -0.0054(10) 0.0072(10)
C98 0.0348(17) 0.039(2) 0.0270(15) 0.0011(13) 0.0062(13) -0.0037(14)
F1 0.0646(15) 0.0590(15) 0.0224(9) -0.0039(9) 0.0052(9) 0.0003(11)
F2 0.0305(11) 0.0798(18) 0.0557(14) 0.0032(12) 0.0179(10) 0.0133(11)
F3 0.0724(17) 0.0595(16) 0.0534(14) 0.0071(12) 0.0131(12) -0.0353(13)
S2 0.0302(4) 0.0245(4) 0.0289(4) -0.0001(3) 0.0012(3) -0.0034(3)
O6 0.0452(14) 0.0465(15) 0.0268(11) -0.0023(10) -0.0015(10) 0.0005(11)
O7 0.0348(13) 0.0368(14) 0.0440(14) 0.0048(11) 0.0061(10) 0.0088(10)
O8 0.0530(16) 0.0388(15) 0.0593(17) 0.0047(13) 0.0045(13) -0.0227(13)
C99 0.0342(16) 0.0342(18) 0.0244(14) 0.0031(13) 0.0052(12) 0.0047(14)
F4 0.0681(15) 0.0586(15) 0.0220(9) 0.0015(9) 0.0023(9) 0.0136(12)
F5 0.0433(12) 0.0608(15) 0.0443(12) 0.0119(11) 0.0157(10) 0.0253(11)
F6 0.0581(14) 0.0278(11) 0.0538(13) -0.0066(9) 0.0030(11) -0.0067(10)
O100 0.0597(18) 0.0412(16) 0.0597(18) -0.0048(13) 0.0124(14) 0.0083(13)
C101 0.198(8) 0.077(5) 0.223(9) 0.020(5) 0.171(8) 0.027(5)
C102 0.209(9) 0.063(4) 0.145(7) -0.008(4) 0.098(6) 0.033(5)
C103 0.194(8) 0.034(3) 0.135(6) 0.028(3) 0.073(5) 0.014(4)
C104 0.079(3) 0.042(3) 0.075(3) 0.002(2) 0.012(3) -0.026(2)
O101 0.0619(18) 0.0499(18) 0.0530(17) 0.0060(14) 0.0149(14) 0.0026(14)
C105 0.043(2) 0.040(2) 0.045(2) 0.0122(16) -0.0009(16) 0.0125(16)
C106 0.054(3) 0.065(3) 0.085(3) 0.028(3) -0.006(2) -0.004(2)
C107 0.133(5) 0.056(3) 0.051(3) 0.005(2) 0.010(3) 0.017(3)

loop_
_atom_type_symbol
_atom_type_description
_atom_type_scat_dispersion_real
_atom_type_scat_dispersion_imag
_atom_type_scat_source
C C 0.0033 0.0016 'International Tables Vol C Tables 4.2.6.8 and 6.1.1.4'
H H 0.0000 0.0000 'International Tables Vol C Tables 4.2.6.8 and 6.1.1.4'
N N 0.0061 0.0033 'International Tables Vol C Tables 4.2.6.8 and 6.1.1.4'
O O 0.0106 0.0060 'International Tables Vol C Tables 4.2.6.8 and 6.1.1.4'
F F 0.0171 0.0103 'International Tables Vol C Tables 4.2.6.8 and 6.1.1.4'
S S 0.1246 0.1234 'International Tables Vol C Tables 4.2.6.8 and 6.1.1.4'
Pd Pd -0.9988 1.0072 'International Tables Vol C Tables 4.2.6.8 and 6.1.1.4'

loop_
_geom_angle_atom_site_label_1
_geom_angle_atom_site_label_2
_geom_angle_atom_site_label_3
_geom_angle
C2 Pd1 N4 81.72(9)
C2 Pd1 N1 94.93(9)
N4 Pd1 N1 173.28(9)
C2 Pd1 O2 170.49(9)
N4 Pd1 O2 88.85(8)
N1 Pd1 O2 94.57(8)
C1 Pd2 N3 81.59(10)
C1 Pd2 N2 95.26(9)
N3 Pd2 N2 175.26(9)
C1 Pd2 O1 170.14(9)
N3 Pd2 O1 88.60(8)
N2 Pd2 O1 94.48(8)
N1 C1 C21 126.3(2)
N1 C1 Pd2 124.60(18)
C21 C1 Pd2 108.88(18)
N2 C2 C41 127.2(2)
N2 C2 Pd1 123.96(18)
C41 C2 Pd1 108.52(17)
N3 C4 C3 124.9(3)
N3 C4 C5 119.3(2)
C3 C4 C5 115.7(2)
C6 C5 C4 118.1(2)
O1 C6 C7 120.0(3)
O1 C6 C5 122.8(2)
C7 C6 C5 117.1(2)
N4 C9 C8 125.7(2)
N4 C9 C10 119.1(2)
C8 C9 C10 115.1(2)
C11 C10 C9 118.4(2)
O2 C11 C12 119.0(3)
O2 C11 C10 124.3(2)
C12 C11 C10 116.6(2)
C26 C21 C22 119.7(2)
C26 C21 C1 127.1(2)
C22 C21 C1 113.2(2)
C23 C22 C21 121.2(3)
C23 C22 N3 124.3(2)
C21 C22 N3 114.2(2)
C22 C23 C24 118.5(3)
C25 C24 C23 120.9(3)
C24 C25 C26 120.7(3)
C21 C26 C25 119.1(3)
C32 C31 C36 122.6(2)
C32 C31 N1 116.7(2)
C36 C31 N1 120.5(2)
C33 C32 C31 117.8(3)
C33 C32 C37 121.3(3)
C31 C32 C37 120.9(3)
C34 C33 C32 121.0(3)
C33 C34 C35 120.0(3)
C34 C35 C36 121.3(3)
C35 C36 C31 117.2(3)
C35 C36 C38 121.0(3)
C31 C36 C38 121.8(2)
C46 C41 C42 119.3(2)
C46 C41 C2 126.9(2)
C42 C41 C2 113.6(2)
C43 C42 C41 121.0(2)
C43 C42 N4 125.1(2)
C41 C42 N4 113.7(2)
C44 C43 C42 118.7(2)
C45 C44 C43 121.1(2)
C44 C45 C46 120.3(3)
C45 C46 C41 119.6(2)
C56 C51 C52 122.5(3)
C56 C51 N2 118.6(2)
C52 C51 N2 118.8(2)
C53 C52 C51 117.3(3)
C53 C52 C57 121.3(3)
C51 C52 C57 121.4(3)
C54 C53 C52 121.0(3)
C55 C54 C53 120.7(3)
C54 C55 C56 120.3(3)
C51 C56 C55 118.0(3)
C51 C56 C58 121.3(3)
C55 C56 C58 120.7(3)
C6 O1 Pd2 120.37(18)
C11 O2 Pd1 119.95(17)
C1 N1 C31 125.5(2)
C1 N1 Pd1 121.69(17)
C31 N1 Pd1 112.66(16)
C2 N2 C51 122.5(2)
C2 N2 Pd2 122.12(17)
C51 N2 Pd2 114.76(16)
C4 N3 C22 126.3(2)
C4 N3 Pd2 123.70(18)
C22 N3 Pd2 109.17(16)
C9 N4 C42 126.5(2)
C9 N4 Pd1 125.48(18)
C42 N4 Pd1 108.04(15)
O3 S1 O4 116.13(16)
O3 S1 O5 114.46(15)
O4 S1 O5 114.30(14)
O3 S1 C98 103.70(15)
O4 S1 C98 102.98(15)
O5 S1 C98 102.84(16)
F2 C98 F1 107.7(3)
F2 C98 F3 108.2(3)
F1 C98 F3 107.1(3)
F2 C98 S1 111.2(2)
F1 C98 S1 111.3(2)
F3 C98 S1 111.2(2)
O8 S2 O7 115.58(16)
O8 S2 O6 115.61(16)
O7 S2 O6 114.53(15)
O8 S2 C99 103.15(16)
O7 S2 C99 101.98(15)
O6 S2 C99 103.26(15)
F5 C99 F4 107.3(3)
F5 C99 F6 107.2(3)
F4 C99 F6 106.9(3)
F5 C99 S2 112.6(2)
F4 C99 S2 111.4(2)
F6 C99 S2 111.2(2)
C102 O100 C103 117.9(4)
C101 C102 O100 119.0(6)
O100 C103 C104 116.7(4)
O101 C105 C106 122.6(4)
O101 C105 C107 120.8(4)
C106 C105 C107 116.6(4)

loop_
_geom_bond_atom_site_label_1
_geom_bond_atom_site_label_2
_geom_bond_distance
Pd1 C2 1.937(2)
Pd1 N4 2.008(2)
Pd1 N1 2.040(2)
Pd1 O2 2.1263(18)
Pd2 C1 1.943(3)
Pd2 N3 2.008(2)
Pd2 N2 2.050(2)
Pd2 O1 2.1298(19)
C1 N1 1.283(3)
C1 C21 1.494(3)
C2 N2 1.291(3)
C2 C41 1.491(3)
C3 C4 1.497(4)
C4 N3 1.285(3)
C4 C5 1.511(4)
C5 C6 1.510(4)
C6 O1 1.231(3)
C6 C7 1.487(4)
C8 C9 1.498(4)
C9 N4 1.283(3)
C9 C10 1.506(4)
C10 C11 1.499(4)
C11 O2 1.233(3)
C11 C12 1.489(4)
C21 C26 1.392(4)
C21 C22 1.401(4)
C22 C23 1.388(4)
C22 N3 1.437(3)
C23 C24 1.391(4)
C24 C25 1.383(4)
C25 C26 1.396(4)
C31 C32 1.396(4)
C31 C36 1.401(4)
C31 N1 1.450(3)
C32 C33 1.390(4)
C32 C37 1.519(4)
C33 C34 1.380(5)
C34 C35 1.386(5)
C35 C36 1.392(4)
C36 C38 1.501(4)
C41 C46 1.396(4)
C41 C42 1.408(3)
C42 C43 1.392(3)
C42 N4 1.433(3)
C43 C44 1.390(4)
C44 C45 1.386(4)
C45 C46 1.394(4)
C51 C56 1.390(4)
C51 C52 1.397(4)
C51 N2 1.451(3)
C52 C53 1.392(4)
C52 C57 1.500(4)
C53 C54 1.380(5)
C54 C55 1.374(5)
C55 C56 1.397(4)
C56 C58 1.509(4)
S1 O3 1.437(2)
S1 O4 1.439(2)
S1 O5 1.445(2)
S1 C98 1.814(3)
C98 F2 1.327(4)
C98 F1 1.332(4)
C98 F3 1.333(4)
S2 O8 1.436(2)
S2 O7 1.437(2)
S2 O6 1.440(2)
S2 C99 1.818(3)
C99 F5 1.329(4)
C99 F4 1.339(3)
C99 F6 1.343(4)
O100 C102 1.372(6)
O100 C103 1.377(6)
C101 C102 1.354(9)
C103 C104 1.403(7)
O101 C105 1.205(4)
C105 C106 1.490(6)
C105 C107 1.497(6)

loop_
_geom_hbond_atom_site_label_D
_geom_hbond_atom_site_label_H
_geom_hbond_atom_site_label_A
_geom_hbond_distance_DH
_geom_hbond_distance_HA
_geom_hbond_distance_DA
_geom_hbond_angle_DHA
_geom_hbond_site_symmetry_A
C5 H5A O6 0.99 2.33 3.303(4) 166.6 .
C10 H10A O8 0.99 2.51 3.154(4) 122.7 .
C8 H8C O3 0.98 2.55 3.481(4) 159.1 2_545
C35 H35 O3 0.95 2.47 3.368(4) 158.2 3_666
C7 H7B O5 0.98 2.38 3.266(4) 150.5 .
C37 H37A O6 0.98 2.65 3.549(4) 152.7 2_545
C8 H8B O100 0.98 2.46 3.344(4) 150.1 .
